data_7712900
loop_
_publ_author_name
'Zhang, Hong-Ying'
'Qiu, Shu-Juan'
'Yang, Huan-Huan'
'Wang, Meng-Ting'
'Yang, Jie'
'Wang, Han-Bin'
'Liu, Nai-Hao'
'Chen, Xu-Dong'

_publ_section_title
;
 Cubane-type Tungsten-Iron-Sulfur Clusters with Nitrogen Atom in the Core:
 Terminal Ligand Substitutions and Redox Behaviors
;
_journal_name_full 'Dalton Transactions'
_journal_paper_doi 10.1039/D3DT00865G
_journal_year 2023
_chemical_formula_moiety 'C21 H40 B Fe3 N7 S6 Si W, C8 H20 N'
_chemical_formula_sum 'C29 H60 B Fe3 N8 S6 Si W'
_chemical_formula_weight 1103.51
_space_group_crystal_system triclinic
_space_group_IT_number 2
_space_group_name_Hall '-P 1'
_space_group_name_H-M_alt 'P -1'
_atom_sites_solution_hydrogens mixed
_audit_creation_date 2022-07-26
_audit_creation_method
;
Olex2 1.5-alpha
(compiled 2022.06.10 svn.r3fa896fb for OlexSys, GUI svn.r6535)
;
_audit_update_record
;
2023-02-01 deposited with the CCDC.	2023-04-24 downloaded from the CCDC.
;
_cell_angle_alpha 77.61(15)
_cell_angle_beta 86.91(2)
_cell_angle_gamma 79.50(4)
_cell_formula_units_Z 2
_cell_length_a 10.768(16)
_cell_length_b 11.02(3)
_cell_length_c 21.39(4)
_cell_measurement_reflns_used 5105
_cell_measurement_temperature 296.15
_cell_measurement_theta_max 26.278
_cell_measurement_theta_min 2.506
_cell_volume 2437(9)
_computing_cell_refinement 'SAINT V8.40B (?, 2016)'
_computing_data_reduction 'SAINT V8.40B (?, 2016)'
_computing_molecular_graphics 'Olex2 1.5-alpha (Dolomanov et al., 2009)'
_computing_publication_material 'Olex2 1.5-alpha (Dolomanov et al., 2009)'
_computing_structure_refinement 'SHELXL 2018/3 (Sheldrick, 2015)'
_computing_structure_solution 'SHELXT 2018/2 (Sheldrick, 2018)'
_diffrn_ambient_temperature 296.15
_diffrn_measured_fraction_theta_full 0.979
_diffrn_measured_fraction_theta_max 0.946
_diffrn_measurement_device_type 'Bruker APEX-II CCD'
_diffrn_measurement_method '\f and \w scans'
_diffrn_radiation_type MoK\a
_diffrn_radiation_wavelength 0.71073
_diffrn_reflns_av_R_equivalents 0.0390
_diffrn_reflns_av_unetI/netI 0.0458
_diffrn_reflns_Laue_measured_fraction_full 0.979
_diffrn_reflns_Laue_measured_fraction_max 0.946
_diffrn_reflns_limit_h_max 13
_diffrn_reflns_limit_h_min -13
_diffrn_reflns_limit_k_max 13
_diffrn_reflns_limit_k_min -13
_diffrn_reflns_limit_l_max 26
_diffrn_reflns_limit_l_min -25
_diffrn_reflns_number 25655
_diffrn_reflns_point_group_measured_fraction_full 0.979
_diffrn_reflns_point_group_measured_fraction_max 0.946
_diffrn_reflns_theta_full 25.242
_diffrn_reflns_theta_max 26.136
_diffrn_reflns_theta_min 1.922
_diffrn_source_current 30.0
_diffrn_source_power 1.5
_diffrn_source_voltage 50.0
_diffrn_standards_number 0
_exptl_absorpt_coefficient_mu 3.538
_exptl_absorpt_correction_T_max 0.7453
_exptl_absorpt_correction_T_min 0.4658
_exptl_absorpt_correction_type multi-scan
_exptl_absorpt_process_details
;
SADABS-2016/2 (Bruker,2016/2) was used for absorption correction.
wR2(int) was 0.1393 before and 0.0626 after correction.
The Ratio of minimum to maximum transmission is 0.6250.
The \l/2 correction factor is Not present.
;
_exptl_crystal_density_diffrn 1.504
_exptl_crystal_description block
_exptl_crystal_F_000 1114
_refine_diff_density_max 1.916
_refine_diff_density_min -1.444
_refine_diff_density_rms 0.146
_refine_ls_extinction_method none
_refine_ls_goodness_of_fit_ref 1.039
_refine_ls_hydrogen_treatment constr
_refine_ls_matrix_type full
_refine_ls_number_parameters 455
_refine_ls_number_reflns 9208
_refine_ls_number_restraints 348
_refine_ls_restrained_S_all 1.039
_refine_ls_R_factor_all 0.0518
_refine_ls_R_factor_gt 0.0433
_refine_ls_shift/su_max 0.001
_refine_ls_shift/su_mean 0.000
_refine_ls_structure_factor_coef Fsqd
_refine_ls_weighting_details 'w=1/[\s^2^(Fo^2^)+(0.0787P)^2^+3.3935P] where P=(Fo^2^+2Fc^2^)/3'
_refine_ls_weighting_scheme calc
_refine_ls_wR_factor_gt 0.1194
_refine_ls_wR_factor_ref 0.1247
_reflns_Friedel_coverage 0.000
_reflns_number_gt 8063
_reflns_number_total 9208
_reflns_threshold_expression 'I > 2\s(I)'
_cod_data_source_file d3dt00865g2.cif
_cod_data_source_block mo_zhy25b_0m_a
_cod_original_cell_volume 2437(8)
_cod_database_code 7712900
_shelx_shelxl_version_number 2018/3
_shelx_space_group_comment
;
The symmetry employed for this shelxl refinement is uniquely defined
by the following loop, which should always be used as a source of
symmetry information in preference to the above space-group names.
They are only intended as comments.
;
_olex2_refinement_description
;
1. Fixed Uiso
 At 1.2 times of:
  All B(H) groups, All C(H) groups, All C(H,H) groups
 At 1.5 times of:
  All C(H,H,H) groups
2. Uiso/Uaniso restraints and constraints
C8 \\sim C9 \\sim C2 \\sim C12 \\sim C7 \\sim C13 \\sim C14 \\sim C4 \\sim C3
\\sim C11 \\sim C1 \\sim C28 \\sim C6 \\sim C21 \\sim C20 \\sim C10 \\sim C26
\\sim C5 \\sim C19 \\sim C24 \\sim C15 \\sim C18 \\sim C23 \\sim C17 \\sim C25
\\sim C16 \\sim C29 \\sim C27 \\sim C22: within 3.8A with sigma of 0.01 and
sigma for terminal atoms of 0.02 within 3.8A
3.a Riding coordinates:
 C11(H11A,H11B,H11C), C15(H15A,H15B,H15C), C25(H25A,H25B,H25C)
3.b Ternary CH refined with riding coordinates:
 B00P(H00P)
3.c Secondary CH2 refined with riding coordinates:
 C28(H28A,H28B), C26(H26A,H26B), C24(H24A,H24B), C23(H23A,H23B)
3.d Aromatic/amide H refined with riding coordinates:
 C8(H8), C13(H13), C3(H3)
3.e Idealised Me refined as rotating group:
 C1(H1A,H1B,H1C), C6(H6A,H6B,H6C), C21(H21A,H21B,H21C), C20(H20A,H20B,H20C),
 C10(H10A,H10B,H10C), C5(H5A,H5B,H5C), C19(H19A,H19B,H19C), C18(H18A,H18B,H18C),
  C17(H17A,H17B,H17C), C16(H16A,H16B,H16C), C29(H29A,H29B,H29C), C27(H27A,H27B,
 H27C), C22(H22A,H22B,H22C)
;
_smtbx_masks_void_probe_radius 1.2
_smtbx_masks_void_truncation_radius 1.2
_olex2_submission_special_instructions 'No special instructions were received'

loop_
_space_group_symop_operation_xyz
'x, y, z'
'-x, -y, -z'

loop_
_atom_site_label
_atom_site_type_symbol
_atom_site_fract_x
_atom_site_fract_y
_atom_site_fract_z
_atom_site_U_iso_or_equiv
_atom_site_adp_type
_atom_site_occupancy
_atom_site_site_symmetry_order
_atom_site_calc_flag
_atom_site_refinement_flags_posn
_atom_site_refinement_flags_adp
_atom_site_refinement_flags_occupancy
_atom_site_disorder_assembly
_atom_site_disorder_group
W1 W 0.68617(2) 0.80651(2) 0.71105(2) 0.02688(9) Uani 1 1 d . . . . .
Fe2 Fe 0.85033(7) 0.95130(8) 0.74590(4) 0.03267(19) Uani 1 1 d . . . . .
Fe1 Fe 0.64621(8) 0.92197(8) 0.81665(4) 0.0341(2) Uani 1 1 d . . . . .
Fe3 Fe 0.83322(8) 0.72826(8) 0.82291(4) 0.0344(2) Uani 1 1 d . . . . .
S1 S 0.64669(13) 1.02904(14) 0.70933(7) 0.0330(3) Uani 1 1 d . . . . .
S3 S 0.62337(14) 0.71711(14) 0.81695(7) 0.0350(3) Uani 1 1 d . . . . .
S2 S 0.91105(13) 0.75571(14) 0.71825(7) 0.0347(3) Uani 1 1 d . . . . .
S5 S 0.98582(15) 1.09178(17) 0.73620(9) 0.0475(4) Uani 1 1 d . . . . .
S4 S 0.51711(18) 1.01089(19) 0.88912(9) 0.0560(5) Uani 1 1 d . . . . .
S6 S 0.94348(18) 0.57450(19) 0.90160(9) 0.0548(5) Uani 1 1 d . . . . .
Si1 Si 0.88493(18) 0.93806(18) 0.90535(9) 0.0436(4) Uani 1 1 d . . . . .
N1 N 0.8242(5) 0.8984(5) 0.8387(2) 0.0353(11) Uani 1 1 d . . . . .
N5 N 0.4478(4) 0.7699(5) 0.6359(2) 0.0367(11) Uani 1 1 d . . . . .
N4 N 0.4778(4) 0.8305(5) 0.6827(2) 0.0350(11) Uani 1 1 d . . . . .
N7 N 0.6332(5) 0.8156(5) 0.5629(2) 0.0374(11) Uani 1 1 d . . . . .
N3 N 0.6365(5) 0.5965(5) 0.6340(2) 0.0356(11) Uani 1 1 d . . . . .
N6 N 0.7083(5) 0.8603(5) 0.6020(2) 0.0378(12) Uani 1 1 d . . . . .
N2 N 0.6940(5) 0.6073(5) 0.6889(3) 0.0386(12) Uani 1 1 d . . . . .
N8 N 0.3348(6) 0.4104(6) 0.8183(3) 0.0556(16) Uani 1 1 d . . . . .
C8 C 0.2666(6) 0.8516(7) 0.6761(4) 0.0499(15) Uani 1 1 d . U . . .
H8 H 0.180625 0.874466 0.683921 0.060 Uiso 1 1 calc R U . . .
C9 C 0.3214(6) 0.7813(6) 0.6324(3) 0.0437(14) Uani 1 1 d . U . . .
C2 C 0.7515(6) 0.4863(6) 0.7168(3) 0.0429(14) Uani 1 1 d . U . . .
C12 C 0.7740(6) 0.9381(6) 0.5603(3) 0.0422(14) Uani 1 1 d . U . . .
C7 C 0.3662(6) 0.8820(6) 0.7065(3) 0.0434(14) Uani 1 1 d . U . . .
B00P B 0.5523(7) 0.7152(6) 0.5920(3) 0.0347(15) Uani 1 1 d . . . . .
H00P H 0.513564 0.689447 0.557620 0.042 Uiso 1 1 calc R U . . .
C13 C 0.7430(7) 0.9433(7) 0.4967(3) 0.0499(15) Uani 1 1 d . U . . .
H13 H 0.775933 0.989236 0.459981 0.060 Uiso 1 1 calc R U . . .
C14 C 0.6538(7) 0.8664(7) 0.4997(3) 0.0478(15) Uani 1 1 d . U . . .
C4 C 0.6583(6) 0.4720(6) 0.6283(3) 0.0456(14) Uani 1 1 d . U . . .
C3 C 0.7302(7) 0.4012(6) 0.6802(4) 0.0487(15) Uani 1 1 d . U . . .
H3 H 0.758445 0.314452 0.688871 0.058 Uiso 1 1 calc R U . . .
C11 C 0.8678(7) 1.0078(8) 0.5802(4) 0.0582(18) Uani 1 1 d . U . . .
H11A H 0.907137 1.051183 0.542785 0.087 Uiso 1 1 d R U . . .
H11B H 0.931097 0.948883 0.606295 0.087 Uiso 1 1 d R U . . .
H11C H 0.825147 1.067883 0.604165 0.087 Uiso 1 1 d R U . . .
C1 C 0.8289(8) 0.4496(7) 0.7767(4) 0.0612(19) Uani 1 1 d . U . . .
H1A H 0.849864 0.359255 0.788753 0.092 Uiso 1 1 calc R U . . .
H1B H 0.781120 0.481645 0.810713 0.092 Uiso 1 1 calc R U . . .
H1C H 0.905167 0.484432 0.768951 0.092 Uiso 1 1 calc R U . . .
C28 C 0.3399(9) 0.5523(8) 0.7953(5) 0.0744(18) Uani 1 1 d . U . . .
H28A H 0.427578 0.562908 0.793379 0.089 Uiso 1 1 calc R U . . .
H28B H 0.307685 0.579508 0.752103 0.089 Uiso 1 1 calc R U . . .
C6 C 0.3474(6) 0.9617(8) 0.7553(4) 0.0543(18) Uani 1 1 d . U . . .
H6A H 0.258622 0.986929 0.762667 0.081 Uiso 1 1 calc R U . . .
H6B H 0.385175 1.035364 0.740156 0.081 Uiso 1 1 calc R U . . .
H6C H 0.386249 0.914452 0.794505 0.081 Uiso 1 1 calc R U . . .
C21 C 0.8237(8) 0.8493(8) 0.9830(4) 0.066(2) Uani 1 1 d . U . . .
H21A H 0.733052 0.863374 0.982652 0.099 Uiso 1 1 calc R U . . .
H21B H 0.851013 0.878764 1.018183 0.099 Uiso 1 1 calc R U . . .
H21C H 0.855865 0.760726 0.987630 0.099 Uiso 1 1 calc R U . . .
C20 C 1.0621(7) 0.8959(9) 0.9045(4) 0.066(2) Uani 1 1 d . U . . .
H20A H 1.086710 0.807241 0.905554 0.099 Uiso 1 1 calc R U . . .
H20B H 1.094681 0.915807 0.941247 0.099 Uiso 1 1 calc R U . . .
H20C H 1.095287 0.943077 0.866234 0.099 Uiso 1 1 calc R U . . .
C10 C 0.2579(7) 0.7233(8) 0.5884(4) 0.065(2) Uani 1 1 d . U . . .
H10A H 0.168716 0.734973 0.597326 0.097 Uiso 1 1 calc R U . . .
H10B H 0.291584 0.634741 0.594870 0.097 Uiso 1 1 calc R U . . .
H10C H 0.272886 0.763137 0.544814 0.097 Uiso 1 1 calc R U . . .
C26 C 0.4255(9) 0.3352(9) 0.7771(5) 0.081(2) Uani 1 1 d . U . . .
H26A H 0.432360 0.246125 0.796240 0.097 Uiso 1 1 calc R U . . .
H26B H 0.508504 0.357180 0.778182 0.097 Uiso 1 1 calc R U . . .
C5 C 0.6095(9) 0.4283(8) 0.5743(4) 0.067(2) Uani 1 1 d . U . . .
H5A H 0.644551 0.467933 0.534567 0.101 Uiso 1 1 calc R U . . .
H5B H 0.519082 0.450567 0.573424 0.101 Uiso 1 1 calc R U . . .
H5C H 0.633618 0.338331 0.580244 0.101 Uiso 1 1 calc R U . . .
C19 C 0.8370(8) 1.1147(7) 0.8987(4) 0.063(2) Uani 1 1 d . U . . .
H19A H 0.874918 1.158354 0.860856 0.095 Uiso 1 1 calc R U . . .
H19B H 0.864999 1.137763 0.935656 0.095 Uiso 1 1 calc R U . . .
H19C H 0.746692 1.137410 0.896115 0.095 Uiso 1 1 calc R U . . .
C24 C 0.2001(9) 0.3902(9) 0.8135(5) 0.080(2) Uani 1 1 d . U . . .
H24A H 0.171357 0.427545 0.770301 0.096 Uiso 1 1 calc R U . . .
H24B H 0.146862 0.435249 0.842202 0.096 Uiso 1 1 calc R U . . .
C15 C 0.5863(8) 0.8412(8) 0.4448(3) 0.063(2) Uani 1 1 d . U . . .
H15A H 0.603710 0.898312 0.406014 0.095 Uiso 1 1 d R U . . .
H15B H 0.496970 0.853792 0.453474 0.095 Uiso 1 1 d R U . . .
H15C H 0.615170 0.755892 0.440144 0.095 Uiso 1 1 d R U . . .
C18 C 0.8332(10) 0.4835(10) 0.9490(5) 0.097(3) Uani 1 1 d . U . . .
H18A H 0.770514 0.472075 0.921602 0.146 Uiso 1 1 calc R U . . .
H18B H 0.792824 0.527846 0.980771 0.146 Uiso 1 1 calc R U . . .
H18C H 0.878145 0.402603 0.969771 0.146 Uiso 1 1 calc R U . . .
C23 C 0.3766(10) 0.3607(10) 0.8882(5) 0.083(2) Uani 1 1 d . U . . .
H23A H 0.314248 0.399212 0.915826 0.099 Uiso 1 1 calc R U . . .
H23B H 0.377906 0.270354 0.899122 0.099 Uiso 1 1 calc R U . . .
C17 C 1.0310(8) 1.1674(9) 0.6550(4) 0.074(2) Uani 1 1 d . U . . .
H17A H 1.063395 1.103700 0.631077 0.110 Uiso 1 1 calc R U . . .
H17B H 1.094849 1.216559 0.657538 0.110 Uiso 1 1 calc R U . . .
H17C H 0.958319 1.221379 0.633994 0.110 Uiso 1 1 calc R U . . .
C25 C 0.1810(9) 0.2517(9) 0.8295(5) 0.082(2) Uani 1 1 d . U . . .
H25A H 0.212120 0.212132 0.794454 0.123 Uiso 1 1 d R U . . .
H25B H 0.092700 0.248682 0.836294 0.123 Uiso 1 1 d R U . . .
H25C H 0.226390 0.207992 0.867464 0.123 Uiso 1 1 d R U . . .
C16 C 0.4417(11) 0.8875(11) 0.9387(5) 0.101(4) Uani 1 1 d . . . . .
H16A H 0.390518 0.856390 0.912419 0.152 Uiso 1 1 calc R U . . .
H16B H 0.389471 0.921459 0.970870 0.152 Uiso 1 1 calc R U . . .
H16C H 0.505278 0.819644 0.958920 0.152 Uiso 1 1 calc R U . . .
C29 C 0.2665(10) 0.6379(9) 0.8364(6) 0.091(3) Uani 1 1 d . U . . .
H29A H 0.278986 0.723049 0.819936 0.136 Uiso 1 1 calc R U . . .
H29B H 0.295850 0.610752 0.879590 0.136 Uiso 1 1 calc R U . . .
H29C H 0.178269 0.634049 0.835674 0.136 Uiso 1 1 calc R U . . .
C27 C 0.3878(12) 0.3560(11) 0.7070(5) 0.101(3) Uani 1 1 d . U . . .
H27A H 0.440465 0.294447 0.686981 0.151 Uiso 1 1 calc R U . . .
H27B H 0.398422 0.439149 0.684912 0.151 Uiso 1 1 calc R U . . .
H27C H 0.301076 0.347370 0.705066 0.151 Uiso 1 1 calc R U . . .
C22 C 0.5056(11) 0.3858(12) 0.9021(6) 0.112(3) Uani 1 1 d . U . . .
H22A H 0.566587 0.356972 0.871719 0.168 Uiso 1 1 calc R U . . .
H22B H 0.530087 0.341678 0.944585 0.168 Uiso 1 1 calc R U . . .
H22C H 0.501465 0.474780 0.898752 0.168 Uiso 1 1 calc R U . . .

loop_
_atom_site_aniso_label
_atom_site_aniso_U_11
_atom_site_aniso_U_22
_atom_site_aniso_U_33
_atom_site_aniso_U_23
_atom_site_aniso_U_13
_atom_site_aniso_U_12
W1 0.02615(13) 0.02980(14) 0.02562(14) -0.00660(9) -0.00261(8) -0.00568(9)
Fe2 0.0294(4) 0.0348(5) 0.0348(5) -0.0082(4) 0.0012(3) -0.0078(3)
Fe1 0.0323(4) 0.0380(5) 0.0329(5) -0.0095(4) 0.0012(3) -0.0062(3)
Fe3 0.0350(4) 0.0345(5) 0.0340(5) -0.0074(4) -0.0045(3) -0.0055(3)
S1 0.0338(7) 0.0310(7) 0.0335(8) -0.0054(6) -0.0041(6) -0.0041(6)
S3 0.0375(7) 0.0391(8) 0.0300(8) -0.0046(6) 0.0006(6) -0.0138(6)
S2 0.0282(7) 0.0403(8) 0.0375(8) -0.0137(6) -0.0001(6) -0.0045(6)
S5 0.0407(8) 0.0489(10) 0.0584(11) -0.0140(8) 0.0016(7) -0.0190(7)
S4 0.0592(11) 0.0598(12) 0.0511(11) -0.0238(9) 0.0122(9) -0.0047(9)
S6 0.0553(10) 0.0559(11) 0.0479(11) -0.0014(9) -0.0186(8) -0.0018(8)
Si1 0.0489(10) 0.0502(11) 0.0372(10) -0.0156(8) -0.0061(8) -0.0135(8)
N1 0.038(3) 0.041(3) 0.032(3) -0.013(2) -0.006(2) -0.011(2)
N5 0.035(3) 0.042(3) 0.034(3) -0.008(2) -0.006(2) -0.009(2)
N4 0.034(2) 0.039(3) 0.032(3) -0.006(2) -0.006(2) -0.006(2)
N7 0.046(3) 0.041(3) 0.027(3) -0.009(2) -0.005(2) -0.009(2)
N3 0.040(3) 0.039(3) 0.031(3) -0.012(2) -0.005(2) -0.007(2)
N6 0.039(3) 0.039(3) 0.035(3) -0.003(2) 0.003(2) -0.010(2)
N2 0.040(3) 0.035(3) 0.040(3) -0.008(2) -0.004(2) -0.003(2)
N8 0.049(3) 0.050(4) 0.063(4) -0.001(3) 0.010(3) -0.013(3)
C8 0.037(3) 0.051(3) 0.062(4) -0.010(3) -0.005(3) -0.008(3)
C9 0.037(3) 0.047(3) 0.048(3) -0.007(3) -0.013(3) -0.013(3)
C2 0.043(3) 0.033(3) 0.054(4) -0.012(3) -0.008(3) -0.004(2)
C12 0.053(3) 0.055(3) 0.027(3) -0.015(3) -0.005(2) -0.023(3)
C7 0.034(3) 0.046(3) 0.049(3) -0.009(3) 0.001(2) -0.005(2)
B00P 0.048(4) 0.036(4) 0.024(3) -0.010(3) -0.011(3) -0.011(3)
C13 0.066(4) 0.056(4) 0.033(3) -0.010(3) 0.000(3) -0.024(3)
C14 0.062(4) 0.054(4) 0.030(3) -0.009(3) -0.006(3) -0.015(3)
C4 0.052(3) 0.040(3) 0.051(3) -0.020(3) -0.007(3) -0.009(3)
C3 0.057(3) 0.033(3) 0.059(4) -0.017(3) -0.008(3) -0.003(3)
C11 0.071(4) 0.075(5) 0.040(4) -0.013(3) 0.003(3) -0.041(4)
C1 0.070(4) 0.043(4) 0.068(5) -0.008(3) -0.026(4) -0.002(3)
C28 0.076(4) 0.065(4) 0.079(4) -0.006(3) 0.009(3) -0.018(3)
C6 0.028(3) 0.070(5) 0.067(5) -0.030(4) 0.000(3) 0.003(3)
C21 0.078(5) 0.074(5) 0.046(4) -0.015(4) 0.004(4) -0.010(4)
C20 0.055(4) 0.083(6) 0.066(5) -0.021(4) -0.011(4) -0.019(4)
C10 0.052(4) 0.069(5) 0.082(5) -0.026(4) -0.023(4) -0.015(4)
C26 0.078(4) 0.078(4) 0.083(4) -0.008(4) 0.011(4) -0.016(4)
C5 0.087(5) 0.056(4) 0.068(5) -0.031(4) -0.021(4) -0.008(4)
C19 0.074(5) 0.059(5) 0.063(5) -0.023(4) -0.004(4) -0.015(4)
C24 0.076(4) 0.075(4) 0.094(5) -0.020(4) 0.009(4) -0.023(4)
C15 0.080(5) 0.079(5) 0.033(4) -0.009(4) -0.012(3) -0.020(4)
C18 0.108(7) 0.103(7) 0.074(6) 0.027(6) -0.034(6) -0.047(6)
C23 0.092(4) 0.074(4) 0.085(5) -0.010(4) 0.005(4) -0.029(4)
C17 0.070(5) 0.080(6) 0.073(6) -0.004(5) 0.013(4) -0.038(5)
C25 0.082(5) 0.078(5) 0.095(6) -0.028(5) 0.007(5) -0.032(4)
C16 0.125(9) 0.130(9) 0.066(6) -0.043(6) 0.055(6) -0.057(7)
C29 0.096(5) 0.072(5) 0.108(6) -0.019(5) 0.014(5) -0.029(4)
C27 0.116(6) 0.097(6) 0.082(6) -0.016(5) 0.010(5) -0.009(5)
C22 0.117(7) 0.102(7) 0.113(7) 0.006(6) -0.036(6) -0.034(6)

loop_
_atom_type_symbol
_atom_type_description
_atom_type_scat_dispersion_real
_atom_type_scat_dispersion_imag
_atom_type_scat_source
C C 0.0033 0.0016 'International Tables Vol C Tables 4.2.6.8 and 6.1.1.4'
H H 0.0000 0.0000 'International Tables Vol C Tables 4.2.6.8 and 6.1.1.4'
B B 0.0013 0.0007 'International Tables Vol C Tables 4.2.6.8 and 6.1.1.4'
Fe Fe 0.3463 0.8444 'International Tables Vol C Tables 4.2.6.8 and 6.1.1.4'
N N 0.0061 0.0033 'International Tables Vol C Tables 4.2.6.8 and 6.1.1.4'
S S 0.1246 0.1234 'International Tables Vol C Tables 4.2.6.8 and 6.1.1.4'
Si Si 0.0817 0.0704 'International Tables Vol C Tables 4.2.6.8 and 6.1.1.4'
W W -0.8490 6.8722 'International Tables Vol C Tables 4.2.6.8 and 6.1.1.4'

loop_
_geom_angle_atom_site_label_1
_geom_angle_atom_site_label_2
_geom_angle_atom_site_label_3
_geom_angle
_geom_angle_site_symmetry_1
_geom_angle_site_symmetry_3
_geom_angle_publ_flag
Fe2 W1 Fe3 56.73(12) . . ?
Fe1 W1 Fe2 55.90(9) . . ?
Fe1 W1 Fe3 55.94(11) . . ?
S1 W1 Fe2 52.03(11) . . ?
S1 W1 Fe1 52.93(14) . . ?
S1 W1 Fe3 97.55(14) . . ?
S3 W1 Fe2 96.73(12) . . ?
S3 W1 Fe1 52.28(14) . . ?
S3 W1 Fe3 51.44(11) . . ?
S3 W1 S1 102.99(16) . . ?
S3 W1 S2 101.32(9) . . ?
S2 W1 Fe2 52.38(11) . . ?
S2 W1 Fe1 96.34(6) . . ?
S2 W1 Fe3 52.09(7) . . ?
S2 W1 S1 102.11(6) . . ?
N4 W1 Fe2 138.66(15) . . ?
N4 W1 Fe1 98.03(14) . . ?
N4 W1 Fe3 138.53(13) . . ?
N4 W1 S1 86.90(14) . . ?
N4 W1 S3 87.30(15) . . ?
N4 W1 S2 165.62(14) . . ?
N4 W1 N2 82.18(19) . . ?
N6 W1 Fe2 99.19(17) . . ?
N6 W1 Fe1 139.48(17) . . ?
N6 W1 Fe3 140.71(15) . . ?
N6 W1 S1 86.7(2) . . ?
N6 W1 S3 164.08(14) . . ?
N6 W1 S2 88.75(14) . . ?
N6 W1 N4 80.54(19) . . ?
N6 W1 N2 81.8(2) . . ?
N2 W1 Fe2 139.02(14) . . ?
N2 W1 Fe1 138.47(17) . . ?
N2 W1 Fe3 97.19(19) . . ?
N2 W1 S1 165.26(14) . . ?
N2 W1 S3 86.4(2) . . ?
N2 W1 S2 86.85(14) . . ?
Fe1 Fe2 W1 61.81(11) . . ?
Fe1 Fe2 Fe3 59.61(8) . . ?
Fe3 Fe2 W1 61.95(12) . . ?
S1 Fe2 W1 54.87(13) . . ?
S1 Fe2 Fe1 56.18(13) . . ?
S1 Fe2 Fe3 104.06(10) . . ?
S1 Fe2 S2 106.80(9) . . ?
S2 Fe2 W1 54.44(11) . . ?
S2 Fe2 Fe1 102.71(12) . . ?
S2 Fe2 Fe3 54.79(15) . . ?
S5 Fe2 W1 159.87(8) . . ?
S5 Fe2 Fe1 132.59(11) . . ?
S5 Fe2 Fe3 135.03(10) . . ?
S5 Fe2 S1 117.42(15) . . ?
S5 Fe2 S2 121.81(13) . . ?
N1 Fe2 W1 95.69(18) . . ?
N1 Fe2 Fe1 47.75(15) . . ?
N1 Fe2 Fe3 46.85(19) . . ?
N1 Fe2 S1 102.78(18) . . ?
N1 Fe2 S2 100.4(2) . . ?
N1 Fe2 S5 104.36(18) . . ?
Fe2 Fe1 W1 62.29(8) . . ?
Fe2 Fe1 Fe3 61.14(14) . . ?
Fe3 Fe1 W1 62.60(11) . . ?
S1 Fe1 W1 54.85(15) . . ?
S1 Fe1 Fe2 55.14(8) . . ?
S1 Fe1 Fe3 104.48(13) . . ?
S3 Fe1 W1 54.57(13) . . ?
S3 Fe1 Fe2 103.73(10) . . ?
S3 Fe1 Fe3 54.78(13) . . ?
S3 Fe1 S1 107.04(16) . . ?
S4 Fe1 W1 151.89(8) . . ?
S4 Fe1 Fe2 141.29(10) . . ?
S4 Fe1 Fe3 135.57(12) . . ?
S4 Fe1 S1 119.35(14) . . ?
S4 Fe1 S3 113.44(14) . . ?
N1 Fe1 W1 96.32(16) . . ?
N1 Fe1 Fe2 48.06(18) . . ?
N1 Fe1 Fe3 47.67(17) . . ?
N1 Fe1 S1 102.07(16) . . ?
N1 Fe1 S3 101.38(17) . . ?
N1 Fe1 S4 111.53(18) . . ?
Fe2 Fe3 W1 61.31(12) . . ?
Fe1 Fe3 W1 61.46(11) . . ?
Fe1 Fe3 Fe2 59.25(12) . . ?
S3 Fe3 W1 54.22(8) . . ?
S3 Fe3 Fe2 102.66(7) . . ?
S3 Fe3 Fe1 55.36(12) . . ?
S3 Fe3 S2 105.99(8) . . ?
S3 Fe3 S6 114.76(11) . . ?
S2 Fe3 W1 54.19(12) . . ?
S2 Fe3 Fe2 54.85(13) . . ?
S2 Fe3 Fe1 102.46(14) . . ?
S6 Fe3 W1 152.37(9) . . ?
S6 Fe3 Fe2 141.26(11) . . ?
S6 Fe3 Fe1 137.63(11) . . ?
S6 Fe3 S2 119.13(14) . . ?
N1 Fe3 W1 95.3(2) . . ?
N1 Fe3 Fe2 47.1(2) . . ?
N1 Fe3 Fe1 47.57(17) . . ?
N1 Fe3 S3 101.85(16) . . ?
N1 Fe3 S2 100.7(2) . . ?
N1 Fe3 S6 112.2(2) . . ?
Fe2 S1 W1 73.10(8) . . ?
Fe2 S1 Fe1 68.68(9) . . ?
Fe1 S1 W1 72.22(16) . . ?
Fe1 S3 W1 73.15(15) . . ?
Fe3 S3 W1 74.34(7) . . ?
Fe3 S3 Fe1 69.86(6) . . ?
Fe2 S2 W1 73.18(6) . . ?
Fe3 S2 W1 73.72(8) . . ?
Fe3 S2 Fe2 70.36(16) . . ?
C17 S5 Fe2 117.8(3) . . ?
C16 S4 Fe1 107.7(4) . . ?
C18 S6 Fe3 109.0(4) . . ?
N1 Si1 C21 111.1(4) . . ?
N1 Si1 C20 109.7(3) . . ?
N1 Si1 C19 108.0(4) . . ?
C21 Si1 C19 110.6(4) . . ?
C20 Si1 C21 108.2(4) . . ?
C20 Si1 C19 109.2(4) . . ?
Fe1 N1 Fe2 84.2(2) . . ?
Fe1 N1 Fe3 84.76(19) . . ?
Fe3 N1 Fe2 86.1(3) . . ?
Si1 N1 Fe2 132.7(3) . . ?
Si1 N1 Fe1 126.7(3) . . ?
Si1 N1 Fe3 126.6(3) . . ?
N4 N5 B00P 120.5(5) . . ?
C9 N5 N4 110.1(5) . . ?
C9 N5 B00P 129.0(5) . . ?
N5 N4 W1 119.2(4) . . ?
C7 N4 W1 134.3(4) . . ?
C7 N4 N5 106.1(5) . . ?
N6 N7 B00P 120.9(5) . . ?
C14 N7 N6 110.1(5) . . ?
C14 N7 B00P 128.8(5) . . ?
N2 N3 B00P 120.4(5) . . ?
C4 N3 N2 109.7(5) . . ?
C4 N3 B00P 129.7(5) . . ?
N7 N6 W1 119.5(3) . . ?
C12 N6 W1 135.5(4) . . ?
C12 N6 N7 104.8(5) . . ?
N3 N2 W1 119.3(4) . . ?
C2 N2 W1 134.8(5) . . ?
C2 N2 N3 105.8(5) . . ?
C26 N8 C28 109.1(6) . . ?
C26 N8 C23 107.1(7) . . ?
C24 N8 C28 109.0(6) . . ?
C24 N8 C26 111.2(7) . . ?
C24 N8 C23 108.4(6) . . ?
C23 N8 C28 112.1(7) . . ?
C9 C8 H8 126.7 . . ?
C9 C8 C7 106.7(6) . . ?
C7 C8 H8 126.7 . . ?
N5 C9 C8 107.9(6) . . ?
N5 C9 C10 123.6(7) . . ?
C8 C9 C10 128.5(6) . . ?
N2 C2 C3 110.0(6) . . ?
N2 C2 C1 125.9(6) . . ?
C3 C2 C1 124.1(6) . . ?
N6 C12 C13 110.9(6) . . ?
N6 C12 C11 124.2(6) . . ?
C13 C12 C11 124.9(6) . . ?
N4 C7 C8 109.3(6) . . ?
N4 C7 C6 126.9(6) . . ?
C8 C7 C6 123.8(6) . . ?
N5 B00P N3 108.0(5) . . ?
N5 B00P H00P 109.6 . . ?
N7 B00P N5 109.8(5) . . ?
N7 B00P N3 110.3(5) . . ?
N7 B00P H00P 109.6 . . ?
N3 B00P H00P 109.6 . . ?
C12 C13 H13 126.8 . . ?
C14 C13 C12 106.3(6) . . ?
C14 C13 H13 126.8 . . ?
N7 C14 C13 107.9(6) . . ?
N7 C14 C15 124.1(6) . . ?
C13 C14 C15 128.0(7) . . ?
N3 C4 C3 108.0(6) . . ?
N3 C4 C5 123.2(7) . . ?
C3 C4 C5 128.9(7) . . ?
C2 C3 H3 126.8 . . ?
C4 C3 C2 106.5(6) . . ?
C4 C3 H3 126.8 . . ?
C12 C11 H11A 109.5 . . ?
C12 C11 H11B 109.5 . . ?
C12 C11 H11C 109.5 . . ?
H11A C11 H11B 109.5 . . ?
H11A C11 H11C 109.5 . . ?
H11B C11 H11C 109.4 . . ?
C2 C1 H1A 109.5 . . ?
C2 C1 H1B 109.5 . . ?
C2 C1 H1C 109.5 . . ?
H1A C1 H1B 109.5 . . ?
H1A C1 H1C 109.5 . . ?
H1B C1 H1C 109.5 . . ?
N8 C28 H28A 108.4 . . ?
N8 C28 H28B 108.4 . . ?
H28A C28 H28B 107.5 . . ?
C29 C28 N8 115.3(7) . . ?
C29 C28 H28A 108.4 . . ?
C29 C28 H28B 108.4 . . ?
C7 C6 H6A 109.5 . . ?
C7 C6 H6B 109.5 . . ?
C7 C6 H6C 109.5 . . ?
H6A C6 H6B 109.5 . . ?
H6A C6 H6C 109.5 . . ?
H6B C6 H6C 109.5 . . ?
Si1 C21 H21A 109.5 . . ?
Si1 C21 H21B 109.5 . . ?
Si1 C21 H21C 109.5 . . ?
H21A C21 H21B 109.5 . . ?
H21A C21 H21C 109.5 . . ?
H21B C21 H21C 109.5 . . ?
Si1 C20 H20A 109.5 . . ?
Si1 C20 H20B 109.5 . . ?
Si1 C20 H20C 109.5 . . ?
H20A C20 H20B 109.5 . . ?
H20A C20 H20C 109.5 . . ?
H20B C20 H20C 109.5 . . ?
C9 C10 H10A 109.5 . . ?
C9 C10 H10B 109.5 . . ?
C9 C10 H10C 109.5 . . ?
H10A C10 H10B 109.5 . . ?
H10A C10 H10C 109.5 . . ?
H10B C10 H10C 109.5 . . ?
N8 C26 H26A 108.5 . . ?
N8 C26 H26B 108.5 . . ?
N8 C26 C27 115.3(8) . . ?
H26A C26 H26B 107.5 . . ?
C27 C26 H26A 108.5 . . ?
C27 C26 H26B 108.5 . . ?
C4 C5 H5A 109.5 . . ?
C4 C5 H5B 109.5 . . ?
C4 C5 H5C 109.5 . . ?
H5A C5 H5B 109.5 . . ?
H5A C5 H5C 109.5 . . ?
H5B C5 H5C 109.5 . . ?
Si1 C19 H19A 109.5 . . ?
Si1 C19 H19B 109.5 . . ?
Si1 C19 H19C 109.5 . . ?
H19A C19 H19B 109.5 . . ?
H19A C19 H19C 109.5 . . ?
H19B C19 H19C 109.5 . . ?
N8 C24 H24A 108.4 . . ?
N8 C24 H24B 108.4 . . ?
N8 C24 C25 115.5(8) . . ?
H24A C24 H24B 107.5 . . ?
C25 C24 H24A 108.4 . . ?
C25 C24 H24B 108.4 . . ?
C14 C15 H15A 109.4 . . ?
C14 C15 H15B 109.4 . . ?
C14 C15 H15C 109.6 . . ?
H15A C15 H15B 109.5 . . ?
H15A C15 H15C 109.5 . . ?
H15B C15 H15C 109.5 . . ?
S6 C18 H18A 109.5 . . ?
S6 C18 H18B 109.5 . . ?
S6 C18 H18C 109.5 . . ?
H18A C18 H18B 109.5 . . ?
H18A C18 H18C 109.5 . . ?
H18B C18 H18C 109.5 . . ?
N8 C23 H23A 108.6 . . ?
N8 C23 H23B 108.6 . . ?
H23A C23 H23B 107.6 . . ?
C22 C23 N8 114.6(8) . . ?
C22 C23 H23A 108.6 . . ?
C22 C23 H23B 108.6 . . ?
S5 C17 H17A 109.5 . . ?
S5 C17 H17B 109.5 . . ?
S5 C17 H17C 109.5 . . ?
H17A C17 H17B 109.5 . . ?
H17A C17 H17C 109.5 . . ?
H17B C17 H17C 109.5 . . ?
C24 C25 H25A 109.5 . . ?
C24 C25 H25B 109.5 . . ?
C24 C25 H25C 109.5 . . ?
H25A C25 H25B 109.4 . . ?
H25A C25 H25C 109.5 . . ?
H25B C25 H25C 109.5 . . ?
S4 C16 H16A 109.5 . . ?
S4 C16 H16B 109.5 . . ?
S4 C16 H16C 109.5 . . ?
H16A C16 H16B 109.5 . . ?
H16A C16 H16C 109.5 . . ?
H16B C16 H16C 109.5 . . ?
C28 C29 H29A 109.5 . . ?
C28 C29 H29B 109.5 . . ?
C28 C29 H29C 109.5 . . ?
H29A C29 H29B 109.5 . . ?
H29A C29 H29C 109.5 . . ?
H29B C29 H29C 109.5 . . ?
C26 C27 H27A 109.5 . . ?
C26 C27 H27B 109.5 . . ?
C26 C27 H27C 109.5 . . ?
H27A C27 H27B 109.5 . . ?
H27A C27 H27C 109.5 . . ?
H27B C27 H27C 109.5 . . ?
C23 C22 H22A 109.5 . . ?
C23 C22 H22B 109.5 . . ?
C23 C22 H22C 109.5 . . ?
H22A C22 H22B 109.5 . . ?
H22A C22 H22C 109.5 . . ?
H22B C22 H22C 109.5 . . ?

loop_
_geom_bond_atom_site_label_1
_geom_bond_atom_site_label_2
_geom_bond_distance
_geom_bond_site_symmetry_2
_geom_bond_publ_flag
W1 Fe2 2.812(4) . ?
W1 Fe1 2.799(5) . ?
W1 Fe3 2.829(4) . ?
W1 S1 2.403(6) . ?
W1 S3 2.383(4) . ?
W1 S2 2.390(4) . ?
W1 N4 2.309(6) . ?
W1 N6 2.291(7) . ?
W1 N2 2.329(7) . ?
Fe2 Fe1 2.630(3) . ?
Fe2 Fe3 2.680(6) . ?
Fe2 S1 2.317(4) . ?
Fe2 S2 2.327(5) . ?
Fe2 S5 2.285(4) . ?
Fe2 N1 1.966(6) . ?
Fe1 Fe3 2.640(4) . ?
Fe1 S1 2.345(5) . ?
Fe1 S3 2.313(6) . ?
Fe1 S4 2.284(4) . ?
Fe1 N1 1.957(6) . ?
Fe3 S3 2.297(4) . ?
Fe3 S2 2.325(4) . ?
Fe3 S6 2.318(5) . ?
Fe3 N1 1.960(7) . ?
S5 C17 1.839(9) . ?
S4 C16 1.823(10) . ?
S6 C18 1.820(10) . ?
Si1 N1 1.766(6) . ?
Si1 C21 1.889(9) . ?
Si1 C20 1.879(8) . ?
Si1 C19 1.897(9) . ?
N5 N4 1.398(7) . ?
N5 C9 1.348(8) . ?
N5 B00P 1.548(9) . ?
N4 C7 1.354(8) . ?
N7 N6 1.412(7) . ?
N7 B00P 1.538(9) . ?
N7 C14 1.370(8) . ?
N3 N2 1.394(7) . ?
N3 B00P 1.578(9) . ?
N3 C4 1.379(9) . ?
N6 C12 1.362(8) . ?
N2 C2 1.384(9) . ?
N8 C28 1.545(11) . ?
N8 C26 1.530(11) . ?
N8 C24 1.519(11) . ?
N8 C23 1.540(12) . ?
C8 H8 0.9300 . ?
C8 C9 1.380(10) . ?
C8 C7 1.408(10) . ?
C9 C10 1.500(10) . ?
C2 C3 1.397(10) . ?
C2 C1 1.509(10) . ?
C12 C13 1.405(9) . ?
C12 C11 1.503(9) . ?
C7 C6 1.486(10) . ?
B00P H00P 0.9800 . ?
C13 H13 0.9300 . ?
C13 C14 1.382(10) . ?
C14 C15 1.512(10) . ?
C4 C3 1.393(10) . ?
C4 C5 1.497(10) . ?
C3 H3 0.9300 . ?
C11 H11A 0.9597 . ?
C11 H11B 0.9601 . ?
C11 H11C 0.9602 . ?
C1 H1A 0.9600 . ?
C1 H1B 0.9600 . ?
C1 H1C 0.9600 . ?
C28 H28A 0.9700 . ?
C28 H28B 0.9700 . ?
C28 C29 1.515(13) . ?
C6 H6A 0.9600 . ?
C6 H6B 0.9600 . ?
C6 H6C 0.9600 . ?
C21 H21A 0.9600 . ?
C21 H21B 0.9600 . ?
C21 H21C 0.9600 . ?
C20 H20A 0.9600 . ?
C20 H20B 0.9600 . ?
C20 H20C 0.9600 . ?
C10 H10A 0.9600 . ?
C10 H10B 0.9600 . ?
C10 H10C 0.9600 . ?
C26 H26A 0.9700 . ?
C26 H26B 0.9700 . ?
C26 C27 1.534(15) . ?
C5 H5A 0.9600 . ?
C5 H5B 0.9600 . ?
C5 H5C 0.9600 . ?
C19 H19A 0.9600 . ?
C19 H19B 0.9600 . ?
C19 H19C 0.9600 . ?
C24 H24A 0.9700 . ?
C24 H24B 0.9700 . ?
C24 C25 1.539(13) . ?
C15 H15A 0.9600 . ?
C15 H15B 0.9601 . ?
C15 H15C 0.9599 . ?
C18 H18A 0.9600 . ?
C18 H18B 0.9600 . ?
C18 H18C 0.9600 . ?
C23 H23A 0.9700 . ?
C23 H23B 0.9700 . ?
C23 C22 1.521(14) . ?
C17 H17A 0.9600 . ?
C17 H17B 0.9600 . ?
C17 H17C 0.9600 . ?
C25 H25A 0.9606 . ?
C25 H25B 0.9601 . ?
C25 H25C 0.9595 . ?
C16 H16A 0.9600 . ?
C16 H16B 0.9600 . ?
C16 H16C 0.9600 . ?
C29 H29A 0.9600 . ?
C29 H29B 0.9600 . ?
C29 H29C 0.9600 . ?
C27 H27A 0.9600 . ?
C27 H27B 0.9600 . ?
C27 H27C 0.9600 . ?
C22 H22A 0.9600 . ?
C22 H22B 0.9600 . ?
C22 H22C 0.9600 . ?

loop_
_geom_torsion_atom_site_label_1
_geom_torsion_atom_site_label_2
_geom_torsion_atom_site_label_3
_geom_torsion_atom_site_label_4
_geom_torsion
_geom_torsion_site_symmetry_1
_geom_torsion_site_symmetry_2
_geom_torsion_site_symmetry_3
_geom_torsion_site_symmetry_4
_geom_torsion_publ_flag
W1 N4 C7 C8 -170.4(4) . . . . ?
W1 N4 C7 C6 11.4(11) . . . . ?
W1 N6 C12 C13 -174.7(5) . . . . ?
W1 N6 C12 C11 5.9(11) . . . . ?
W1 N2 C2 C3 -176.2(4) . . . . ?
W1 N2 C2 C1 2.3(11) . . . . ?
N5 N4 C7 C8 1.4(7) . . . . ?
N5 N4 C7 C6 -176.8(7) . . . . ?
N4 N5 C9 C8 1.1(7) . . . . ?
N4 N5 C9 C10 -178.0(6) . . . . ?
N4 N5 B00P N7 -50.0(7) . . . . ?
N4 N5 B00P N3 70.3(7) . . . . ?
N7 N6 C12 C13 -0.2(8) . . . . ?
N7 N6 C12 C11 -179.7(7) . . . . ?
N3 N2 C2 C3 -0.2(7) . . . . ?
N3 N2 C2 C1 178.4(6) . . . . ?
N3 C4 C3 C2 -0.3(8) . . . . ?
N6 N7 B00P N5 65.3(7) . . . . ?
N6 N7 B00P N3 -53.6(7) . . . . ?
N6 N7 C14 C13 0.6(8) . . . . ?
N6 N7 C14 C15 -178.4(7) . . . . ?
N6 C12 C13 C14 0.6(9) . . . . ?
N2 N3 B00P N5 -55.8(7) . . . . ?
N2 N3 B00P N7 64.1(7) . . . . ?
N2 N3 C4 C3 0.2(7) . . . . ?
N2 N3 C4 C5 -179.8(7) . . . . ?
N2 C2 C3 C4 0.3(8) . . . . ?
C9 N5 N4 W1 171.7(4) . . . . ?
C9 N5 N4 C7 -1.6(7) . . . . ?
C9 N5 B00P N7 122.0(7) . . . . ?
C9 N5 B00P N3 -117.7(7) . . . . ?
C9 C8 C7 N4 -0.8(8) . . . . ?
C9 C8 C7 C6 177.5(7) . . . . ?
C12 C13 C14 N7 -0.7(8) . . . . ?
C12 C13 C14 C15 178.2(8) . . . . ?
C7 C8 C9 N5 -0.2(8) . . . . ?
C7 C8 C9 C10 178.8(7) . . . . ?
B00P N5 N4 W1 -14.9(7) . . . . ?
B00P N5 N4 C7 171.8(5) . . . . ?
B00P N5 C9 C8 -171.6(6) . . . . ?
B00P N5 C9 C10 9.4(11) . . . . ?
B00P N7 N6 W1 -9.6(7) . . . . ?
B00P N7 N6 C12 174.8(6) . . . . ?
B00P N7 C14 C13 -174.0(6) . . . . ?
B00P N7 C14 C15 7.1(11) . . . . ?
B00P N3 N2 W1 -7.8(7) . . . . ?
B00P N3 N2 C2 175.4(5) . . . . ?
B00P N3 C4 C3 -174.7(6) . . . . ?
B00P N3 C4 C5 5.2(11) . . . . ?
C14 N7 N6 W1 175.3(4) . . . . ?
C14 N7 N6 C12 -0.3(7) . . . . ?
C14 N7 B00P N5 -120.7(7) . . . . ?
C14 N7 B00P N3 120.5(7) . . . . ?
C4 N3 N2 W1 176.8(4) . . . . ?
C4 N3 N2 C2 0.0(6) . . . . ?
C4 N3 B00P N5 118.7(7) . . . . ?
C4 N3 B00P N7 -121.4(6) . . . . ?
C11 C12 C13 C14 -180.0(7) . . . . ?
C1 C2 C3 C4 -178.3(7) . . . . ?
C28 N8 C26 C27 -67.6(10) . . . . ?
C28 N8 C24 C25 175.1(8) . . . . ?
C28 N8 C23 C22 -54.0(11) . . . . ?
C21 Si1 N1 Fe2 -178.6(4) . . . . ?
C21 Si1 N1 Fe1 60.4(5) . . . . ?
C21 Si1 N1 Fe3 -53.9(5) . . . . ?
C20 Si1 N1 Fe2 -59.1(5) . . . . ?
C20 Si1 N1 Fe1 179.9(4) . . . . ?
C20 Si1 N1 Fe3 65.7(5) . . . . ?
C26 N8 C28 C29 -173.1(8) . . . . ?
C26 N8 C24 C25 54.8(11) . . . . ?
C26 N8 C23 C22 65.6(10) . . . . ?
C5 C4 C3 C2 179.7(8) . . . . ?
C19 Si1 N1 Fe2 59.9(5) . . . . ?
C19 Si1 N1 Fe1 -61.1(4) . . . . ?
C19 Si1 N1 Fe3 -175.4(4) . . . . ?
C24 N8 C28 C29 65.3(11) . . . . ?
C24 N8 C26 C27 52.6(10) . . . . ?
C24 N8 C23 C22 -174.4(9) . . . . ?
C23 N8 C28 C29 -54.7(11) . . . . ?
C23 N8 C26 C27 170.9(8) . . . . ?
C23 N8 C24 C25 -62.7(10) . . . . ?

loop_
_smtbx_masks_void_nr
_smtbx_masks_void_average_x
_smtbx_masks_void_average_y
_smtbx_masks_void_average_z
_smtbx_masks_void_volume
_smtbx_masks_void_count_electrons
_smtbx_masks_void_content
1 0.000 0.500 0.500 252.9 23.2 ?
2 0.500 0.500 0.000 44.4 0.0 ?
